data_2205541
loop_
_publ_author_name
'Ali, Hapipah M.'
'Abdul Halim, Siti Nadiah'
'Basirun, Wan Jefri'
'Ng, Seik Weng'

_publ_section_title
;
 2-Oxo-2,3-dihydro-1<i>H</i>-indol-3-one nicotinoylhydrazone
;
_journal_issue 4
_journal_name_full 'Acta Crystallographica Section E'
_journal_page_first o916
_journal_page_last o917
_journal_paper_doi 10.1107/S1600536805006628
_journal_volume 61
_journal_year 2005
_chemical_formula_iupac 'C14 H10 N4 O2'
_chemical_formula_moiety 'C14 H10 N4 O2'
_chemical_formula_sum 'C14 H10 N4 O2'
_chemical_formula_weight 266.26
_chemical_name_systematic
;
2-Oxo-2,3-dihydro-1H-indol-3-one nicotinoylhydrazone
;
_space_group_IT_number 14
_symmetry_cell_setting monoclinic
_symmetry_space_group_name_Hall '-P 2ybc'
_symmetry_space_group_name_H-M 'P 1 21/c 1'
_atom_sites_solution_hydrogens geom
_atom_sites_solution_primary direct
_atom_sites_solution_secondary difmap
_audit_creation_method SHELXL-97
_cell_angle_alpha 90.00
_cell_angle_beta 97.0970(10)
_cell_angle_gamma 90.00
_cell_formula_units_Z 4
_cell_length_a 8.9066(5)
_cell_length_b 11.7021(6)
_cell_length_c 11.7768(6)
_cell_measurement_reflns_used 5073
_cell_measurement_temperature 295(2)
_cell_measurement_theta_max 27.0
_cell_measurement_theta_min 2.3
_cell_volume 1218.04(11)
_computing_cell_refinement 'SAINT (Bruker, 2001)'
_computing_data_collection 'SMART (Bruker, 2001)'
_computing_data_reduction SAINT
_computing_molecular_graphics 'ORTEPII (Johnson, 1976)'
_computing_publication_material SHELXL97
_computing_structure_refinement 'SHELXL97 (Sheldrick, 1997)'
_computing_structure_solution 'SHELXS97 (Sheldrick, 1997)'
_diffrn_ambient_temperature 298(2)
_diffrn_measured_fraction_theta_full 0.995
_diffrn_measured_fraction_theta_max 0.995
_diffrn_measurement_device_type 'Bruker SMART area-detector'
_diffrn_measurement_method '\f and \w'
_diffrn_radiation_monochromator graphite
_diffrn_radiation_source 'medium-focus sealed tube'
_diffrn_radiation_type MoK\a
_diffrn_radiation_wavelength 0.71073
_diffrn_reflns_av_R_equivalents 0.020
_diffrn_reflns_av_sigmaI/netI 0.017
_diffrn_reflns_limit_h_max 11
_diffrn_reflns_limit_h_min -11
_diffrn_reflns_limit_k_max 14
_diffrn_reflns_limit_k_min -14
_diffrn_reflns_limit_l_max 14
_diffrn_reflns_limit_l_min -15
_diffrn_reflns_number 10102
_diffrn_reflns_theta_full 27.00
_diffrn_reflns_theta_max 27.0
_diffrn_reflns_theta_min 2.3
_diffrn_standards_decay_% 0
_diffrn_standards_interval_count 0
_diffrn_standards_interval_time 0
_diffrn_standards_number 0
_exptl_absorpt_coefficient_mu 0.102
_exptl_absorpt_correction_type none
_exptl_crystal_colour Orange
_exptl_crystal_density_diffrn 1.452
_exptl_crystal_density_method 'not measured'
_exptl_crystal_description Block
_exptl_crystal_F_000 552
_exptl_crystal_size_max 0.37
_exptl_crystal_size_mid 0.35
_exptl_crystal_size_min 0.32
_refine_diff_density_max 0.225
_refine_diff_density_min -0.166
_refine_ls_extinction_method none
_refine_ls_goodness_of_fit_ref 1.00
_refine_ls_hydrogen_treatment refall
_refine_ls_matrix_type full
_refine_ls_number_parameters 221
_refine_ls_number_reflns 2643
_refine_ls_number_restraints 10
_refine_ls_restrained_S_all 1.00
_refine_ls_R_factor_all 0.047
_refine_ls_R_factor_gt 0.036
_refine_ls_shift/su_max 0.001
_refine_ls_shift/su_mean 0.000
_refine_ls_structure_factor_coef Fsqd
_refine_ls_weighting_details 'calc w = 1/[\s^2^(Fo^2^)+(0.0617P)^2^+0.2785P] where P = (Fo^2^+2Fc^2^)/3'
_refine_ls_weighting_scheme calc
_refine_ls_wR_factor_gt 0.099
_refine_ls_wR_factor_ref 0.109
_reflns_number_gt 2149
_reflns_number_total 2643
_reflns_threshold_expression I>2\s(I)
_cod_data_source_file lh6376.cif
_cod_data_source_block I
_cod_depositor_comments
;
The following automatic conversions were performed:
'_symmetry_cell_setting' value 'Monoclinic' changed to 'monoclinic'
according to '/home/saulius/struct/CIF-dictionaries/cif_core.dic'
dictionary named 'cif_core.dic' version 2.4.1 from
2010-06-29.

'_exptl_absorpt_correction_type' value 'None' changed to
'none' according to '/home/saulius/struct/CIF-dictionaries/cif_core.dic'
dictionary named 'cif_core.dic' version 2.4.1 from 2010-06-29.

Automatic conversion script
Id: cif_fix_enum 1527 2010-12-29 10:47:43Z saulius 

The following automatic conversions were performed:

'_symmetry_cell_setting' value 'Monoclinic' changed to 'monoclinic'
according to /home/saulius/struct/CIF-dictionaries/cif_core.dic
dictionary named 'cif_core.dic' version 2.4.1 from
2010-06-29.

'_exptl_absorpt_correction_type' value 'None' changed to
'none' according to
/home/saulius/struct/CIF-dictionaries/cif_core.dic dictionary named
'cif_core.dic' version 2.4.1 from 2010-06-29.

Automatic conversion script
Id: cif_fix_values 1715 2011-07-08 13:25:40Z adriana 
;
_cod_original_cell_volume 1218.00(10)
_cod_original_sg_symbol_H-M 'P 21/c'
_cod_database_code 2205541
_cod_database_fobs_code 2205541

loop_
_symmetry_equiv_pos_as_xyz
'x, y, z'
'-x, y+1/2, -z+1/2'
'-x, -y, -z'
'x, -y-1/2, z-1/2'

loop_
_atom_site_label
_atom_site_fract_x
_atom_site_fract_y
_atom_site_fract_z
_atom_site_U_iso_or_equiv
_atom_site_adp_type
_atom_site_calc_flag
_atom_site_refinement_flags
_atom_site_occupancy
_atom_site_type_symbol
O1 0.64000(10) 0.52420(10) 0.35300(10) 0.0452(3) Uani d . 1 O
O2 0.67930(10) 0.28880(10) 0.70660(10) 0.0532(3) Uani d . 1 O
N1 1.0048(2) 0.72150(10) 0.48730(10) 0.0575(4) Uani d . 1 N
N2 0.65830(10) 0.41280(10) 0.51090(10) 0.0365(3) Uani d D 1 N
N3 0.55050(10) 0.33940(10) 0.46200(10) 0.0339(3) Uani d . 1 N
N4 0.5054(2) 0.14150(10) 0.68210(10) 0.0446(3) Uani d D 1 N
C1 1.0440(2) 0.7179(2) 0.5999(2) 0.0581(4) Uani d D 1 C
C2 0.9759(2) 0.64940(10) 0.67290(10) 0.0555(4) Uani d D 1 C
C3 0.8609(2) 0.57750(10) 0.62790(10) 0.0478(4) Uani d D 1 C
C4 0.81840(10) 0.57800(10) 0.51080(10) 0.0356(3) Uani d . 1 C
C5 0.8931(2) 0.65210(10) 0.44540(10) 0.0455(3) Uani d D 1 C
C6 0.69780(10) 0.50400(10) 0.45000(10) 0.0336(3) Uani d . 1 C
C7 0.51660(10) 0.25660(10) 0.52650(10) 0.0330(3) Uani d . 1 C
C8 0.5798(2) 0.23380(10) 0.64930(10) 0.0389(3) Uani d . 1 C
C9 0.4027(2) 0.09870(10) 0.59190(10) 0.0372(3) Uani d . 1 C
C10 0.3104(2) 0.00430(10) 0.58970(10) 0.0466(4) Uani d D 1 C
C11 0.2185(2) -0.01910(10) 0.48860(10) 0.0503(4) Uani d D 1 C
C12 0.2214(2) 0.04840(10) 0.39240(10) 0.0503(4) Uani d D 1 C
C13 0.3161(2) 0.14220(10) 0.39430(10) 0.0412(3) Uani d D 1 C
C14 0.40580(10) 0.16790(10) 0.49500(10) 0.0332(3) Uani d . 1 C
H2n 0.702(2) 0.3980(10) 0.5790(10) 0.051(5) Uiso d D 1 H
H4n 0.530(2) 0.1080(10) 0.7460(10) 0.063(5) Uiso d D 1 H
H1 1.128(2) 0.765(2) 0.628(2) 0.073(6) Uiso d D 1 H
H2 1.003(2) 0.653(2) 0.7530(10) 0.064(5) Uiso d D 1 H
H3 0.810(2) 0.5310(10) 0.6780(10) 0.061(5) Uiso d D 1 H
H5 0.862(2) 0.6550(10) 0.3640(10) 0.053(5) Uiso d D 1 H
H10 0.315(2) -0.0450(10) 0.6550(10) 0.054(5) Uiso d D 1 H
H11 0.157(2) -0.0860(10) 0.485(2) 0.061(5) Uiso d D 1 H
H12 0.158(2) 0.030(2) 0.3220(10) 0.057(5) Uiso d D 1 H
H13 0.322(2) 0.1870(10) 0.3270(10) 0.048(4) Uiso d D 1 H

loop_
_atom_site_aniso_label
_atom_site_aniso_U_11
_atom_site_aniso_U_22
_atom_site_aniso_U_33
_atom_site_aniso_U_12
_atom_site_aniso_U_13
_atom_site_aniso_U_23
O1 0.0581(6) 0.0454(6) 0.0300(5) -0.0122(5) -0.0025(4) 0.0013(4)
O2 0.0600(6) 0.0562(6) 0.0382(5) -0.0078(5) -0.0146(5) 0.0037(5)
N1 0.0509(7) 0.0574(8) 0.0629(9) -0.0190(6) 0.0020(6) -0.0029(7)
N2 0.0399(6) 0.0356(6) 0.0319(6) -0.0049(5) -0.0041(4) 0.0011(4)
N3 0.0380(5) 0.0321(5) 0.0307(5) -0.0024(4) 0.0002(4) -0.0009(4)
N4 0.0589(7) 0.0434(7) 0.0293(6) -0.0013(6) -0.0028(5) 0.0079(5)
C1 0.0478(9) 0.0505(9) 0.0711(11) -0.0111(7) -0.0124(8) -0.0036(8)
C2 0.0658(10) 0.0462(8) 0.0478(9) -0.0011(7) -0.0193(7) -0.0026(7)
C3 0.0590(9) 0.0413(8) 0.0405(8) -0.0051(7) -0.0048(6) 0.0007(6)
C4 0.0358(6) 0.0323(6) 0.0375(7) 0.0004(5) 0.0001(5) -0.0027(5)
C5 0.0463(8) 0.0464(8) 0.0433(8) -0.0083(6) 0.0038(6) -0.0018(6)
C6 0.0367(6) 0.0342(6) 0.0298(6) -0.0002(5) 0.0038(5) -0.0024(5)
C7 0.0380(6) 0.0321(6) 0.0282(6) 0.0026(5) 0.0012(5) -0.0004(5)
C8 0.0458(7) 0.0385(7) 0.0306(6) 0.0035(6) -0.0022(5) 0.0012(5)
C9 0.0455(7) 0.0334(6) 0.0328(6) 0.0032(5) 0.0053(5) 0.0009(5)
C10 0.0599(9) 0.0376(7) 0.0438(8) -0.0030(6) 0.0125(7) 0.0073(6)
C11 0.0590(9) 0.0385(7) 0.0542(9) -0.0136(7) 0.0105(7) -0.0014(6)
C12 0.0579(9) 0.0471(8) 0.0441(8) -0.0139(7) -0.0008(7) -0.0041(6)
C13 0.0503(8) 0.0389(7) 0.0332(7) -0.0064(6) 0.0004(5) 0.0010(5)
C14 0.0398(6) 0.0300(6) 0.0298(6) 0.0018(5) 0.0038(5) 0.0005(5)

loop_
_atom_type_symbol
_atom_type_description
_atom_type_scat_dispersion_real
_atom_type_scat_dispersion_imag
_atom_type_scat_source
C C 0.0033 0.0016 'International Tables Vol C Tables 4.2.6.8 and 6.1.1.4'
H H 0.0000 0.0000 'International Tables Vol C Tables 4.2.6.8 and 6.1.1.4'
N N 0.0061 0.0033 'International Tables Vol C Tables 4.2.6.8 and 6.1.1.4'
O O 0.0106 0.0060 'International Tables Vol C Tables 4.2.6.8 and 6.1.1.4'

loop_
_geom_angle_atom_site_label_1
_geom_angle_atom_site_label_2
_geom_angle_atom_site_label_3
_geom_angle
_geom_angle_publ_flag
C1 N1 C5 116.30(10) n
N3 N2 C6 119.20(10) n
N2 N3 C7 115.40(10) n
C8 N4 C9 111.50(10) n
N1 C1 C2 124.30(10) n
C1 C2 C3 118.7(2) n
C2 C3 C4 118.6(2) n
C3 C4 C5 117.80(10) n
C3 C4 C6 124.70(10) n
C5 C4 C6 117.60(10) n
N1 C5 C4 124.40(10) n
O1 C6 N2 122.80(10) n
O1 C6 C4 122.30(10) n
N2 C6 C4 114.90(10) n
N3 C7 C8 127.60(10) n
N3 C7 C14 126.10(10) n
C8 C7 C14 106.20(10) n
O2 C8 N4 127.60(10) n
O2 C8 C7 126.30(10) n
N4 C8 C7 106.10(10) n
N4 C9 C10 129.20(10) n
N4 C9 C14 109.40(10) n
C10 C9 C14 121.40(10) n
C9 C10 C11 117.50(10) n
C10 C11 C12 121.50(10) n
C11 C12 C13 120.80(10) n
C12 C13 C14 118.30(10) n
C9 C14 C9 106.70(10) n
C7 C14 C13 132.90(10) n
C9 C14 C13 120.40(10) n
C6 N2 H2n 122.0(10) no
N3 N2 H2n 118.0(10) no
C8 N4 H4n 123.0(10) no
C9 N4 H4n 125.0(10) no
N1 C1 H1 116.0(10) no
C2 C1 H1 120.0(10) no
C1 C2 H2 122.0(10) no
C3 C2 H2 120.0(10) no
C2 C3 H3 120.0(10) no
C4 C3 H3 122.0(10) no
N1 C5 H5 117.0(10) no
C4 C5 H5 118.0(10) no
C9 C10 H10 120.0(10) no
C11 C10 H10 122.0(10) no
C12 C11 H11 120.0(10) no
C10 C11 H11 119.0(10) no
C13 C12 H12 119.0(10) no
C11 C12 H12 121.0(10) no
C14 C13 H13 120.0(10) no
C12 C13 H13 121.0(10) no
C13 C12 H12 119.0(10) no
C11 C12 H12 121.0(10) no
C14 C13 H13 120.0(10) no
C12 C13 H13 121.0(10) no

loop_
_geom_bond_atom_site_label_1
_geom_bond_atom_site_label_2
_geom_bond_distance
_geom_bond_publ_flag
O1 C6 1.217(2) n
O2 C8 1.228(2) n
N1 C1 1.329(2) n
N1 C5 1.331(2) n
N2 C6 1.357(2) n
N2 N3 1.3620(10) n
N3 C7 1.289(2) n
N4 C8 1.348(2) n
N4 C9 1.406(2) n
C1 C2 1.370(3) n
C2 C3 1.380(2) n
C3 C4 1.384(2) n
C4 C5 1.384(2) n
C4 C6 1.492(2) n
C7 C8 1.510(2) n
C7 C14 1.449(2) n
C9 C10 1.376(2) n
C9 C14 1.401(2) n
C10 C11 1.385(2) n
C11 C12 1.384(2) n
C12 C13 1.383(2) n
C13 C14 1.379(2) n
N2 H2n 0.860(10) no
N4 H4n 0.860(10) no
C1 H1 0.960(10) no
C2 H2 0.950(10) no
C3 H3 0.960(10) no
C5 H5 0.970(10) no
C10 H10 0.950(10) no
C11 H11 0.950(10) no
C12 H12 0.970(10) no
C13 H13 0.960(10) no

loop_
_geom_hbond_atom_site_label_D
_geom_hbond_atom_site_label_H
_geom_hbond_atom_site_label_A
_geom_hbond_site_symmetry_A
_geom_hbond_distance_DH
_geom_hbond_distance_HA
_geom_hbond_distance_DA
_geom_hbond_angle_DHA
_geom_hbond_publ_flag
N2 H2n O2 . 0.860(10) 2.000(10) 2.711(2) 139(2) yes
N4 H4n O1 4_566 0.860(10) 2.150(10) 2.941(2) 153(2) yes

loop_
_geom_torsion_atom_site_label_1
_geom_torsion_atom_site_label_2
_geom_torsion_atom_site_label_3
_geom_torsion_atom_site_label_4
_geom_torsion
_geom_torsion_publ_flag
C6 N2 N3 C7 -178.20(10) no
C5 N1 C1 C2 -0.8(3) no
N1 C1 C2 C3 1.2(3) no
C1 C2 C3 C4 -0.4(2) no
C2 C3 C4 C5 -0.7(2) no
C2 C3 C4 C6 179.10(10) no
C1 N1 C5 C4 -0.5(2) no
C3 C4 C5 N1 1.2(2) no
C6 C4 C5 N1 -178.60(10) no
N3 N2 C6 O1 0.6(2) no
N3 N2 C6 C4 -179.20(10) no
C3 C4 C6 O1 162.80(10) no
C5 C4 C6 O1 -17.4(2) no
C3 C4 C6 N2 -17.4(2) no
C5 C4 C6 N2 162.50(10) no
N2 N3 C7 C14 179.80(10) no
N2 N3 C7 C8 1.3(2) no
C9 N4 C8 O2 -177.80(10) no
C9 N4 C8 C7 2.0(2) no
N3 C7 C8 O2 -3.0(2) no
C14 C7 C8 O2 178.30(10) no
N3 C7 C8 N4 177.20(10) no
C14 C7 C8 N4 -1.50(10) no
C8 N4 C9 C10 177.50(10) no
C8 N4 C9 C14 -1.7(2) no
C14 C9 C10 C11 -1.0(2) no
N4 C9 C10 C11 179.90(10) no
C9 C10 C11 C12 1.3(2) no
C10 C11 C12 C13 -0.3(3) no
C11 C12 C13 C14 -1.1(2) no
C12 C13 C14 C9 1.3(2) no
C12 C13 C14 C7 179.20(10) no
C10 C9 C14 C13 -0.3(2) no
N4 C9 C14 C13 179.00(10) no
C10 C9 C14 C7 -178.70(10) no
N4 C9 C14 C7 0.60(10) no
N3 C7 C14 C13 3.8(2) no
C8 C7 C14 C13 -177.50(10) no
N3 C7 C14 C9 -178.20(10) no
C8 C7 C14 C9 0.60(10) no

loop_
_cod_related_entry_id
_cod_related_entry_database
_cod_related_entry_code
1 ChemSpider 4540546
